data_4320993
loop_
_publ_author_name
'R. Nandini Devi'
'K. Vidyasagar'

_publ_section_title
;
 Solid-State Synthesis and Characterization of Novel Aluminophosphates,
 A3Al2P3O12 (A = Na, K, Rb, Tl): Influence of A+ Ions on the Coordination
 of Aluminum
;
_journal_name_full 'Inorganic Chemistry'
_journal_page_first 2391
_journal_page_last 2396
_journal_paper_doi 10.1021/ic991395u
_journal_volume 39
_journal_year 2000
_chemical_formula_sum 'Al2 K3 O12 P3'
_chemical_formula_weight 456.09
_chemical_name_systematic
; 
 ? 
;
_space_group_IT_number 33
_symmetry_cell_setting orthorhombic
_symmetry_space_group_name_Hall 'P 2c -2n'
_symmetry_space_group_name_H-M 'P n a 21'
_atom_sites_solution_hydrogens geom
_atom_sites_solution_primary direct
_atom_sites_solution_secondary difmap
_audit_creation_method SHELXL
_cell_angle_alpha 90.00
_cell_angle_beta 90.00
_cell_angle_gamma 90.00
_cell_formula_units_Z 4
_cell_length_a 8.685(2)
_cell_length_b 16.947(2)
_cell_length_c 8.458(3)
_cell_measurement_reflns_used 25
_cell_measurement_temperature 293(2)
_cell_measurement_theta_max 15
_cell_measurement_theta_min 10
_cell_volume 1244.9(5)
_computing_cell_refinement 'CAD4 programs'
_computing_data_collection 'CAD4 programs'
_computing_data_reduction MoLEN
_computing_molecular_graphics ORTEP92
_computing_publication_material 'SHELXL-93 (Sheldrick, 1993)'
_computing_structure_refinement 'SHELXL-93 (Sheldrick, 1993)'
_computing_structure_solution 'SHELXS-86 (Sheldrick, 1990)'
_diffrn_ambient_temperature 293(2)
_diffrn_measurement_device 'Enraf Nonius CAD4'
_diffrn_measurement_method 2theta-omega
_diffrn_radiation_monochromator graphite
_diffrn_radiation_source 'fine-focus sealed tube'
_diffrn_radiation_type MoK\a
_diffrn_radiation_wavelength 0.71069
_diffrn_reflns_av_R_equivalents 0.0208
_diffrn_reflns_av_sigmaI/netI 0.0236
_diffrn_reflns_limit_h_max 10
_diffrn_reflns_limit_h_min 0
_diffrn_reflns_limit_k_max 20
_diffrn_reflns_limit_k_min 0
_diffrn_reflns_limit_l_max 10
_diffrn_reflns_limit_l_min 0
_diffrn_reflns_number 1177
_diffrn_reflns_theta_max 24.95
_diffrn_reflns_theta_min 2.40
_diffrn_standards_decay_% 2%
_diffrn_standards_interval_time '1 hour'
_diffrn_standards_number 2
_exptl_absorpt_coefficient_mu 1.598
_exptl_absorpt_correction_T_max 0.999
_exptl_absorpt_correction_T_min 0.889
_exptl_absorpt_correction_type empirical
_exptl_crystal_colour colorless
_exptl_crystal_density_diffrn 2.434
_exptl_crystal_description 'rectangular blockshaped'
_exptl_crystal_F_000 896
_exptl_crystal_size_max 0.3
_exptl_crystal_size_mid 0.2
_exptl_crystal_size_min 0.15
_refine_diff_density_max 0.342
_refine_diff_density_min -0.328
_refine_diff_density_rms 0.074
_refine_ls_abs_structure_details 'Flack H D (1983), Acta Cryst. A39, 876-881'
_refine_ls_abs_structure_Flack -0.03(6)
_refine_ls_extinction_coef 0.0073(7)
_refine_ls_extinction_expression Fc^*^=kFc[1+0.001xFc^2^\l^3^/sin(2\q)]^-1/4^
_refine_ls_extinction_method SHELXL
_refine_ls_goodness_of_fit_all 1.098
_refine_ls_goodness_of_fit_obs 1.089
_refine_ls_matrix_type full
_refine_ls_number_parameters 182
_refine_ls_number_reflns 1176
_refine_ls_number_restraints 1
_refine_ls_restrained_S_all 1.097
_refine_ls_restrained_S_obs 1.088
_refine_ls_R_factor_all 0.0261
_refine_ls_R_factor_obs 0.0233
_refine_ls_shift/esd_max 0.001
_refine_ls_shift/esd_mean 0.000
_refine_ls_structure_factor_coef Fsqd
_refine_ls_weighting_details 'w=1/[\s^2^(Fo^2^)+(0.0343P)^2^+0.6698P] where P=(Fo^2^+2Fc^2^)/3'
_refine_ls_weighting_scheme calc
_refine_ls_wR_factor_all 0.0597
_refine_ls_wR_factor_obs 0.0575
_reflns_number_observed 1117
_reflns_number_total 1176
_reflns_observed_criterion >2sigma(I)
_cod_data_source_file ic991395u_1.cif
_cod_data_source_block K3Al2P3O12
_cod_depositor_comments
;
The following automatic conversions were performed:

'_refine_ls_weighting_scheme' value 'calc
w=1/[\s^2^(Fo^2^)+(0.0343P)^2^+0.6698P] where P=(Fo^2^+2Fc^2^)/3' was
changed to 'calc'. New tag '_refine_ls_weighting_details' was
created. The value of the new tag was set to
'w=1/[\s^2^(Fo^2^)+(0.0343P)^2^+0.6698P] where P=(Fo^2^+2Fc^2^)/3'.

Automatic conversion script
Id: cif_fix_values 3143 2015-03-26 13:38:13Z robertas 
;
_cod_database_code 4320993

loop_
_symmetry_equiv_pos_as_xyz
'x, y, z'
'-x, -y, z+1/2'
'x+1/2, -y+1/2, z'
'-x+1/2, y+1/2, z+1/2'

loop_
_atom_site_aniso_label
_atom_site_aniso_U_11
_atom_site_aniso_U_22
_atom_site_aniso_U_33
_atom_site_aniso_U_23
_atom_site_aniso_U_13
_atom_site_aniso_U_12
K1 0.0415(7) 0.0205(6) 0.0407(8) 0.0006(6) 0.0088(6) -0.0033(5)
K2 0.0207(5) 0.0205(5) 0.0267(6) -0.0022(5) 0.0003(5) -0.0006(4)
K3 0.0194(5) 0.0263(5) 0.0218(5) 0.0030(5) -0.0015(4) 0.0012(4)
P1 0.0193(6) 0.0094(5) 0.0207(7) -0.0009(5) -0.0003(5) -0.0003(5)
P2 0.0150(5) 0.0133(5) 0.0136(6) 0.0027(5) 0.0001(5) 0.0009(5)
P3 0.0129(5) 0.0099(5) 0.0136(5) -0.0006(5) 0.0003(5) 0.0006(4)
Al1 0.0145(6) 0.0109(6) 0.0151(7) -0.0006(6) 0.0019(6) -0.0010(5)
Al2 0.0122(6) 0.0108(6) 0.0140(7) -0.0008(6) 0.0003(6) 0.0001(5)
O1 0.035(2) 0.030(2) 0.025(2) 0.002(2) -0.001(2) 0.003(2)
O2 0.024(2) 0.023(2) 0.040(2) -0.003(2) 0.005(2) -0.0062(15)
O3 0.033(2) 0.012(2) 0.030(2) -0.001(2) 0.003(2) -0.0034(14)
O4 0.020(2) 0.0119(15) 0.041(2) -0.001(2) 0.009(2) 0.0000(13)
O5 0.039(2) 0.021(2) 0.033(2) -0.003(2) -0.016(2) -0.005(2)
O6 0.028(2) 0.015(2) 0.036(2) 0.003(2) -0.010(2) -0.0005(14)
O7 0.025(2) 0.048(2) 0.031(2) 0.017(2) 0.010(2) 0.015(2)
O8 0.020(2) 0.036(2) 0.018(2) 0.002(2) -0.002(2) 0.0066(15)
O9 0.018(2) 0.017(2) 0.024(2) 0.000(2) 0.001(2) -0.0051(13)
O10 0.019(2) 0.014(2) 0.020(2) -0.0038(15) 0.0015(15) -0.0005(13)
O11 0.0148(15) 0.023(2) 0.021(2) 0.000(2) 0.000(2) 0.0050(13)
O12 0.0197(15) 0.0103(15) 0.018(2) 0.0010(15) 0.004(2) 0.0012(12)

loop_
_atom_site_label
_atom_site_type_symbol
_atom_site_fract_x
_atom_site_fract_y
_atom_site_fract_z
_atom_site_U_iso_or_equiv
_atom_site_thermal_displace_type
_atom_site_occupancy
_atom_site_calc_flag
_atom_site_refinement_flags
_atom_site_disorder_group
K1 K 0.17491(15) 0.49113(6) 0.8332(2) 0.0342(3) Uani 1 d . .
K2 K 0.45624(11) 0.35777(6) 0.63247(14) 0.0226(3) Uani 1 d . .
K3 K 0.01327(12) 0.10135(6) 0.10893(14) 0.0225(3) Uani 1 d . .
P1 P 0.26081(14) 0.49726(7) 0.3630(2) 0.0165(3) Uani 1 d . .
P2 P 0.29664(13) 0.18872(7) 0.43479(15) 0.0140(3) Uani 1 d . .
P3 P 0.15991(12) 0.28667(6) 0.94197(15) 0.0121(3) Uani 1 d . .
Al1 Al 0.13111(15) 0.33146(7) 0.2900(2) 0.0135(3) Uani 1 d . .
Al2 Al 0.35132(14) 0.16072(7) 0.7996(2) 0.0124(3) Uani 1 d . .
O1 O 0.2625(4) 0.4767(2) 0.5347(5) 0.0298(9) Uani 1 d . .
O2 O 0.4110(4) 0.5272(2) 0.2989(5) 0.0291(9) Uani 1 d . .
O3 O 0.2074(4) 0.4249(2) 0.2616(5) 0.0250(8) Uani 1 d . .
O4 O 0.3691(3) 0.0601(2) 0.8299(5) 0.0246(8) Uani 1 d . .
O5 O 0.1816(4) 0.1344(2) 0.3656(5) 0.0313(9) Uani 1 d . .
O6 O 0.2749(4) 0.2751(2) 0.3796(5) 0.0261(8) Uani 1 d . .
O7 O 0.4633(4) 0.1645(2) 0.3989(5) 0.0348(10) Uani 1 d . .
O8 O 0.2831(4) 0.1903(2) 0.6146(5) 0.0248(8) Uani 1 d . .
O9 O 0.2859(3) 0.3446(2) 0.9157(4) 0.0196(8) Uani 1 d . .
O10 O 0.0823(4) 0.2932(2) 0.1053(4) 0.0177(7) Uani 1 d . .
O11 O 0.0309(3) 0.2959(2) 0.8174(5) 0.0195(7) Uani 1 d . .
O12 O 0.2162(3) 0.1996(2) 0.9306(4) 0.0161(7) Uani 1 d . .

loop_
_atom_type_symbol
_atom_type_description
_atom_type_scat_dispersion_real
_atom_type_scat_dispersion_imag
_atom_type_scat_source
K K 0.1790 0.2500 'International Tables Vol C Tables 4.2.6.8 and 6.1.1.4'
P P 0.1023 0.0942 'International Tables Vol C Tables 4.2.6.8 and 6.1.1.4'
O O 0.0080 0.0060 'International Tables Vol C Tables 4.2.6.8 and 6.1.1.4'
Al Al 0.0645 0.0514 'International Tables Vol C Tables 4.2.6.8 and 6.1.1.4'

loop_
_geom_angle_atom_site_label_1
_geom_angle_atom_site_label_2
_geom_angle_atom_site_label_3
_geom_angle
_geom_angle_site_symmetry_1
_geom_angle_site_symmetry_3
_geom_angle_publ_flag
O1 K1 O5 92.68(13) . 4 ?
O1 K1 O9 93.30(11) . . ?
O5 K1 O9 127.86(12) 4 . ?
O1 K1 O4 103.60(13) . 3_455 ?
O5 K1 O4 135.06(11) 4 3_455 ?
O9 K1 O4 93.16(9) . 3_455 ?
O1 K1 O7 110.86(11) . 4 ?
O5 K1 O7 49.08(10) 4 4 ?
O9 K1 O7 155.35(12) . 4 ?
O4 K1 O7 86.03(9) 3_455 4 ?
O1 K1 P2 107.78(9) . 4 ?
O5 K1 P2 24.17(8) 4 4 ?
O9 K1 P2 141.57(9) . 4 ?
O4 K1 P2 111.73(8) 3_455 4 ?
O7 K1 P2 26.21(6) 4 4 ?
O1 K1 O11 88.81(11) . . ?
O5 K1 O11 172.61(11) 4 . ?
O9 K1 O11 44.79(8) . . ?
O4 K1 O11 51.21(8) 3_455 . ?
O7 K1 O11 136.65(9) 4 . ?
P2 K1 O11 159.65(7) 4 . ?
O1 K1 P3 99.53(9) . . ?
O5 K1 P3 147.75(10) 4 . ?
O9 K1 P3 22.58(6) . . ?
O4 K1 P3 70.61(7) 3_455 . ?
O7 K1 P3 145.37(8) 4 . ?
P2 K1 P3 150.70(6) 4 . ?
O11 K1 P3 25.04(6) . . ?
O1 K1 O2 68.31(11) . 2_665 ?
O5 K1 O2 68.44(10) 4 2_665 ?
O9 K1 O2 66.13(9) . 2_665 ?
O4 K1 O2 156.42(9) 3_455 2_665 ?
O7 K1 O2 117.51(9) 4 2_665 ?
P2 K1 O2 91.83(6) 4 2_665 ?
O11 K1 O2 105.53(8) . 2_665 ?
P3 K1 O2 88.50(6) . 2_665 ?
O1 K1 O3 97.99(11) . 2_565 ?
O5 K1 O3 94.86(10) 4 2_565 ?
O9 K1 O3 135.20(9) . 2_565 ?
O4 K1 O3 42.05(8) 3_455 2_565 ?
O7 K1 O3 48.44(8) 4 2_565 ?
P2 K1 O3 74.35(6) 4 2_565 ?
O11 K1 O3 92.10(8) . 2_565 ?
P3 K1 O3 112.63(6) . 2_565 ?
O2 K1 O3 156.97(9) 2_665 2_565 ?
O1 K1 K2 47.39(9) . . ?
O5 K1 K2 106.48(9) 4 . ?
O9 K1 K2 48.76(7) . . ?
O4 K1 K2 115.42(8) 3_455 . ?
O7 K1 K2 150.88(8) 4 . ?
P2 K1 K2 130.58(4) 4 . ?
O11 K1 K2 69.42(6) . . ?
P3 K1 K2 63.64(3) . . ?
O2 K1 K2 42.47(6) 2_665 . ?
O3 K1 K2 138.83(8) 2_565 . ?
O1 K1 K3 50.54(9) . 4 ?
O5 K1 K3 44.80(8) 4 4 ?
O9 K1 K3 108.70(7) . 4 ?
O4 K1 K3 145.67(10) 3_455 4 ?
O7 K1 K3 84.45(7) 4 4 ?
P2 K1 K3 66.29(3) 4 4 ?
O11 K1 K3 133.87(7) . 4 ?
P3 K1 K3 128.99(4) . 4 ?
O2 K1 K3 45.09(6) 2_665 4 ?
O3 K1 K3 111.89(7) 2_565 4 ?
K2 K1 K3 66.69(3) . 4 ?
O2 K2 O1 83.55(12) 2_665 . ?
O2 K2 O9 80.59(11) 2_665 . ?
O1 K2 O9 89.57(11) . . ?
O2 K2 O8 79.24(11) 2_665 3 ?
O1 K2 O8 140.63(12) . 3 ?
O9 K2 O8 121.63(11) . 3 ?
O2 K2 O5 94.76(12) 2_665 3 ?
O1 K2 O5 98.07(11) . 3 ?
O9 K2 O5 170.59(11) . 3 ?
O8 K2 O5 49.12(10) 3 3 ?
O2 K2 O6 160.70(11) 2_665 . ?
O1 K2 O6 78.87(11) . . ?
O9 K2 O6 107.01(10) . . ?
O8 K2 O6 109.79(10) 3 . ?
O5 K2 O6 80.00(11) 3 . ?
O2 K2 O11 104.89(11) 2_665 3 ?
O1 K2 O11 153.22(11) . 3 ?
O9 K2 O11 67.43(9) . 3 ?
O8 K2 O11 66.07(10) 3 3 ?
O5 K2 O11 106.31(10) 3 3 ?
O6 K2 O11 94.41(10) . 3 ?
O2 K2 O8 150.72(12) 2_665 . ?
O1 K2 O8 110.26(11) . . ?
O9 K2 O8 74.05(9) . . ?
O8 K2 O8 101.73(6) 3 . ?
O5 K2 O8 108.05(10) 3 . ?
O6 K2 O8 46.32(10) . . ?
O11 K2 O8 51.78(9) 3 . ?
O2 K2 P2 92.97(9) 2_665 3 ?
O1 K2 P2 122.65(10) . 3 ?
O9 K2 P2 146.42(8) . 3 ?
O8 K2 P2 25.75(8) 3 3 ?
O5 K2 P2 24.93(7) 3 3 ?
O6 K2 P2 89.87(8) . 3 ?
O11 K2 P2 82.82(7) 3 3 ?
O8 K2 P2 100.05(7) . 3 ?
O2 K2 O12 63.06(10) 2_665 3 ?
O1 K2 O12 144.03(11) . 3 ?
O9 K2 O12 72.94(9) . 3 ?
O8 K2 O12 49.09(10) 3 3 ?
O5 K2 O12 97.67(10) 3 3 ?
O6 K2 O12 135.83(9) . 3 ?
O11 K2 O12 43.45(8) 3 3 ?
O8 K2 O12 95.14(8) . 3 ?
P2 K2 O12 74.78(6) 3 3 ?
O2 K2 P2 174.14(9) 2_665 . ?
O1 K2 P2 102.00(9) . . ?
O9 K2 P2 97.45(7) . . ?
O8 K2 P2 97.29(8) 3 . ?
O5 K2 P2 86.37(8) 3 . ?
O6 K2 P2 25.14(7) . . ?
O11 K2 P2 69.30(7) 3 . ?
O8 K2 P2 25.10(7) . . ?
P2 K2 P2 85.63(3) 3 . ?
O12 K2 P2 111.10(6) 3 . ?
O2 K2 Al2 57.51(8) 2_665 3 ?
O1 K2 Al2 137.63(9) . 3 ?
O9 K2 Al2 98.86(8) . 3 ?
O8 K2 Al2 27.35(8) 3 3 ?
O5 K2 Al2 71.78(8) 3 3 ?
O6 K2 Al2 135.59(7) . 3 ?
O11 K2 Al2 63.00(6) 3 3 ?
O8 K2 Al2 111.99(7) . 3 ?
P2 K2 Al2 51.82(4) 3 3 ?
O12 K2 Al2 27.67(6) 3 3 ?
P2 K2 Al2 117.69(4) . 3 ?
O5 K3 O9 144.38(11) . 3_454 ?
O5 K3 O2 82.68(12) . 3_455 ?
O9 K3 O2 111.70(11) 3_454 3_455 ?
O5 K3 O12 88.25(12) . 1_554 ?
O9 K3 O12 86.24(10) 3_454 1_554 ?
O2 K3 O12 159.44(10) 3_455 1_554 ?
O5 K3 O1 87.82(12) . 4_544 ?
O9 K3 O1 126.42(12) 3_454 4_544 ?
O2 K3 O1 77.14(11) 3_455 4_544 ?
O12 K3 O1 84.13(10) 1_554 4_544 ?
O5 K3 O2 132.94(11) . 4_544 ?
O9 K3 O2 76.92(10) 3_454 4_544 ?
O2 K3 O2 104.04(6) 3_455 4_544 ?
O12 K3 O2 69.22(10) 1_554 4_544 ?
O1 K3 O2 50.45(11) 4_544 4_544 ?
O5 K3 O3 99.56(12) . 3_455 ?
O9 K3 O3 70.40(10) 3_454 3_455 ?
O2 K3 O3 50.59(9) 3_455 3_455 ?
O12 K3 O3 149.76(9) 1_554 3_455 ?
O1 K3 O3 125.04(10) 4_544 3_455 ?
O2 K3 O3 120.91(10) 4_544 3_455 ?
O5 K3 O10 72.71(10) . . ?
O9 K3 O10 78.18(9) 3_454 . ?
O2 K3 O10 144.45(11) 3_455 . ?
O12 K3 O10 46.34(9) 1_554 . ?
O1 K3 O10 125.77(10) 4_544 . ?
O2 K3 O10 111.50(10) 4_544 . ?
O3 K3 O10 108.15(9) 3_455 . ?
O5 K3 P1 107.04(9) . 4_544 ?
O9 K3 P1 103.21(8) 3_454 4_544 ?
O2 K3 P1 97.46(8) 3_455 4_544 ?
O12 K3 P1 67.60(7) 1_554 4_544 ?
O1 K3 P1 26.36(9) 4_544 4_544 ?
O2 K3 P1 26.53(7) 4_544 4_544 ?
O3 K3 P1 135.15(8) 3_455 4_544 ?
O10 K3 P1 113.88(7) . 4_544 ?
O5 K3 P1 86.78(10) . 3_455 ?
O9 K3 P1 94.30(8) 3_454 3_455 ?
O2 K3 P1 24.79(7) 3_455 3_455 ?
O12 K3 P1 172.16(9) 1_554 3_455 ?
O1 K3 P1 101.72(8) 4_544 3_455 ?
O2 K3 P1 118.53(8) 4_544 3_455 ?
O3 K3 P1 26.52(7) 3_455 3_455 ?
O10 K3 P1 126.12(7) . 3_455 ?
P1 K3 P1 119.73(4) 4_544 3_455 ?
O5 K3 O6 71.81(11) . 3_455 ?
O9 K3 O6 77.12(10) 3_454 3_455 ?
O2 K3 O6 84.84(10) 3_455 3_455 ?
O12 K3 O6 109.83(9) 1_554 3_455 ?
O1 K3 O6 154.40(11) 4_544 3_455 ?
O2 K3 O6 154.02(9) 4_544 3_455 ?
O3 K3 O6 47.51(8) 3_455 3_455 ?
O10 K3 O6 63.52(8) . 3_455 ?
P1 K3 O6 177.32(6) 4_544 3_455 ?
P1 K3 O6 62.80(6) 3_455 3_455 ?
O5 K3 K1 46.23(8) . 4_544 ?
O9 K3 K1 169.34(8) 3_454 4_544 ?
O2 K3 K1 64.18(7) 3_455 4_544 ?
O12 K3 K1 96.35(7) 1_554 4_544 ?
O1 K3 K1 44.04(9) 4_544 4_544 ?
O2 K3 K1 94.28(8) 4_544 4_544 ?
O3 K3 K1 110.19(8) 3_455 4_544 ?
O10 K3 K1 111.04(6) . 4_544 ?
P1 K3 K1 68.56(4) 4_544 4_544 ?
P1 K3 K1 84.55(4) 3_455 4_544 ?
O6 K3 K1 111.43(7) 3_455 4_544 ?
O1 P1 O2 114.9(3) . . ?
O1 P1 O3 110.6(2) . . ?
O2 P1 O3 108.9(2) . . ?
O1 P1 O4 109.7(2) . 4_554 ?
O2 P1 O4 109.3(2) . 4_554 ?
O3 P1 O4 102.7(2) . 4_554 ?
O1 P1 K3 61.0(2) . 4 ?
O2 P1 K3 62.5(2) . 4 ?
O3 P1 K3 157.32(15) . 4 ?
O4 P1 K3 99.99(14) 4_554 4 ?
O1 P1 O12 94.0(2) . 4_554 ?
O2 P1 O12 71.1(2) . 4_554 ?
O3 P1 O12 151.4(2) . 4_554 ?
O4 P1 O12 53.51(13) 4_554 4_554 ?
K3 P1 O12 49.29(6) 4 4_554 ?
O1 P1 K3 118.7(2) . 3 ?
O2 P1 K3 52.72(15) . 3 ?
O3 P1 K3 58.31(13) . 3 ?
O4 P1 K3 131.5(2) 4_554 3 ?
K3 P1 K3 105.39(4) 4 3 ?
O12 P1 K3 122.39(7) 4_554 3 ?
O1 P1 O6 74.3(2) . . ?
O2 P1 O6 108.8(2) . . ?
O3 P1 O6 41.25(15) . . ?
O4 P1 O6 134.77(13) 4_554 . ?
K3 P1 O6 118.84(7) 4 . ?
O12 P1 O6 167.31(10) 4_554 . ?
K3 P1 O6 61.65(6) 3 . ?
O1 P1 O7 76.1(2) . 3_455 ?
O2 P1 O7 150.3(2) . 3_455 ?
O3 P1 O7 43.45(15) . 3_455 ?
O4 P1 O7 90.83(14) 4_554 3_455 ?
K3 P1 O7 136.92(8) 4 3_455 ?
O12 P1 O7 137.75(9) 4_554 3_455 ?
K3 P1 O7 97.56(7) 3 3_455 ?
O6 P1 O7 45.16(8) . 3_455 ?
O1 P1 O8 136.0(2) . 4_554 ?
O2 P1 O8 66.9(2) . 4_554 ?
O3 P1 O8 109.4(2) . 4_554 ?
O4 P1 O8 43.04(15) 4_554 4_554 ?
K3 P1 O8 87.16(6) 4 4_554 ?
O12 P1 O8 43.05(9) 4_554 4_554 ?
K3 P1 O8 97.52(7) 3 4_554 ?
O6 P1 O8 149.26(10) . 4_554 ?
O7 P1 O8 125.71(9) 3_455 4_554 ?
O5 P2 O8 110.7(2) . . ?
O5 P2 O7 113.1(2) . . ?
O8 P2 O7 105.9(2) . . ?
O5 P2 O6 112.8(2) . . ?
O8 P2 O6 105.9(2) . . ?
O7 P2 O6 108.0(2) . . ?
O5 P2 K1 49.36(15) . 4_544 ?
O8 P2 K1 105.6(2) . 4_544 ?
O7 P2 K1 68.0(2) . 4_544 ?
O6 P2 K1 147.9(2) . 4_544 ?
O5 P2 K2 58.4(2) . 3_455 ?
O8 P2 K2 57.36(14) . 3_455 ?
O7 P2 K2 146.5(2) . 3_455 ?
O6 P2 K2 104.76(14) . 3_455 ?
K1 P2 K2 87.77(4) 4_544 3_455 ?
O5 P2 K2 160.1(2) . . ?
O8 P2 K2 63.39(15) . . ?
O7 P2 K2 86.7(2) . . ?
O6 P2 K2 55.51(15) . . ?
K1 P2 K2 149.07(4) 4_544 . ?
K2 P2 K2 106.49(5) 3_455 . ?
O5 P2 O10 101.8(2) . 3 ?
O8 P2 O10 142.3(2) . 3 ?
O7 P2 O10 41.4(2) . 3 ?
O6 P2 O10 77.2(2) . 3 ?
K1 P2 O10 81.21(6) 4_544 3 ?
K2 P2 O10 159.62(7) 3_455 3 ?
K2 P2 O10 91.46(6) . 3 ?
O5 P2 O10 70.6(2) . . ?
O8 P2 O10 133.4(2) . . ?
O7 P2 O10 116.3(2) . . ?
O6 P2 O10 43.7(2) . . ?
K1 P2 O10 107.70(6) 4_544 . ?
K2 P2 O10 92.39(6) 3_455 . ?
K2 P2 O10 99.15(6) . . ?
O10 P2 O10 74.93(7) 3 . ?
O5 P2 O7 82.1(2) . 3_455 ?
O8 P2 O7 90.5(2) . 3_455 ?
O7 P2 O7 150.6(2) . 3_455 ?
O6 P2 O7 43.06(14) . 3_455 ?
K1 P2 O7 131.45(6) 4_544 3_455 ?
K2 P2 O7 62.85(6) 3_455 3_455 ?
K2 P2 O7 79.08(6) . 3_455 ?
O10 P2 O7 112.88(8) 3 3_455 ?
O10 P2 O7 42.85(8) . 3_455 ?
O5 P2 O11 137.3(2) . 3 ?
O8 P2 O11 36.65(14) . 3 ?
O7 P2 O11 71.6(2) . 3 ?
O6 P2 O11 104.8(2) . 3 ?
K1 P2 O11 103.72(6) 4_544 3 ?
K2 P2 O11 93.47(6) 3_455 3 ?
K2 P2 O11 49.33(5) . 3 ?
O10 P2 O11 105.74(8) 3 3 ?
O10 P2 O11 148.22(8) . 3 ?
O7 P2 O11 115.11(8) 3_455 3 ?
O5 P2 O4 95.5(2) . . ?
O8 P2 O4 36.56(15) . . ?
O7 P2 O4 82.7(2) . . ?
O6 P2 O4 141.2(2) . . ?
K1 P2 O4 70.90(6) 4_544 . ?
K2 P2 O4 67.26(5) 3_455 . ?
K2 P2 O4 89.15(6) . . ?
O10 P2 O4 123.83(7) 3 . ?
O10 P2 O4 159.53(7) . . ?
O7 P2 O4 122.28(8) 3_455 . ?
O11 P2 O4 41.85(7) 3 . ?
O9 P3 O10 114.1(2) . 1_556 ?
O9 P3 O11 111.4(2) . . ?
O10 P3 O11 106.7(2) 1_556 . ?
O9 P3 O12 112.7(2) . . ?
O10 P3 O12 105.1(2) 1_556 . ?
O11 P3 O12 106.4(2) . . ?
O9 P3 O8 87.9(2) . . ?
O10 P3 O8 154.87(15) 1_556 . ?
O11 P3 O8 73.79(15) . . ?
O12 P3 O8 52.7(2) . . ?
O9 P3 K1 45.33(13) . . ?
O10 P3 K1 100.17(13) 1_556 . ?
O11 P3 K1 75.73(13) . . ?
O12 P3 K1 152.61(14) . . ?
O8 P3 K1 104.15(8) . . ?
O9 P3 O3 66.31(15) . 1_556 ?
O10 P3 O3 47.96(13) 1_556 1_556 ?
O11 P3 O3 121.92(15) . 1_556 ?
O12 P3 O3 128.8(2) . 1_556 ?
O8 P3 O3 152.99(8) . 1_556 ?
K1 P3 O3 63.91(7) . 1_556 ?
O9 P3 O11 64.07(14) . 3 ?
O10 P3 O11 132.00(14) 1_556 3 ?
O11 P3 O11 118.7(2) . 3 ?
O12 P3 O11 49.07(13) . 3 ?
O8 P3 O11 45.88(8) . 3 ?
K1 P3 O11 105.25(6) . 3 ?
O3 P3 O11 111.30(8) 1_556 3 ?
O9 P3 O4 90.01(14) . 3_455 ?
O10 P3 O4 83.22(14) 1_556 3_455 ?
O11 P3 O4 42.98(14) . 3_455 ?
O12 P3 O4 148.57(15) . 3_455 ?
O8 P3 O4 109.91(9) . 3_455 ?
K1 P3 O4 44.74(5) . 3_455 ?
O3 P3 O4 79.41(9) 1_556 3_455 ?
O11 P3 O4 141.68(9) 3 3_455 ?
O9 P3 O6 89.2(2) . 1_556 ?
O10 P3 O6 41.68(13) 1_556 1_556 ?
O11 P3 O6 148.30(15) . 1_556 ?
O12 P3 O6 85.9(2) . 1_556 ?
O8 P3 O6 132.94(8) . 1_556 ?
K1 P3 O6 106.70(6) . 1_556 ?
O3 P3 O6 43.90(8) 1_556 1_556 ?
O11 P3 O6 91.66(8) 3 1_556 ?
O4 P3 O6 117.06(9) 3_455 1_556 ?
O9 P3 O12 133.70(14) . 3_455 ?
O10 P3 O12 65.26(13) 1_556 3_455 ?
O11 P3 O12 41.74(14) . 3_455 ?
O12 P3 O12 111.63(12) . 3_455 ?
O8 P3 O12 108.89(8) . 3_455 ?
K1 P3 O12 88.39(6) . 3_455 ?
O3 P3 O12 95.39(8) 1_556 3_455 ?
O11 P3 O12 153.18(8) 3 3_455 ?
O4 P3 O12 43.87(7) 3_455 3_455 ?
O6 P3 O12 106.65(8) 1_556 3_455 ?
O9 P3 O9 166.0(2) . 3_455 ?
O10 P3 O9 74.38(13) 1_556 3_455 ?
O11 P3 O9 54.68(14) . 3_455 ?
O12 P3 O9 73.77(12) . 3_455 ?
O8 P3 O9 86.68(8) . 3_455 ?
K1 P3 O9 124.08(6) . 3_455 ?
O3 P3 O9 120.25(8) 1_556 3_455 ?
O11 P3 O9 119.48(7) 3 3_455 ?
O4 P3 O9 79.72(7) 3_455 3_455 ?
O6 P3 O9 103.87(8) 1_556 3_455 ?
O12 P3 O9 37.86(6) 3_455 3_455 ?
O7 Al1 O3 111.1(2) 3_455 . ?
O7 Al1 O10 106.7(2) 3_455 . ?
O3 Al1 O10 108.0(2) . . ?
O7 Al1 O6 113.2(2) 3_455 . ?
O3 Al1 O6 106.7(2) . . ?
O10 Al1 O6 111.1(2) . . ?
O7 Al1 O1 85.97(14) 3_455 . ?
O3 Al1 O1 45.35(15) . . ?
O10 Al1 O1 153.26(14) . . ?
O6 Al1 O1 83.79(14) . . ?
O7 Al1 O5 92.7(2) 3_455 . ?
O3 Al1 O5 150.09(15) . . ?
O10 Al1 O5 80.56(13) . . ?
O6 Al1 O5 45.12(13) . . ?
O1 Al1 O5 123.13(10) . . ?
O7 Al1 O9 144.8(2) 3_455 1_554 ?
O3 Al1 O9 70.40(14) . 1_554 ?
O10 Al1 O9 45.26(12) . 1_554 ?
O6 Al1 O9 98.9(2) . 1_554 ?
O1 Al1 O9 112.34(9) . 1_554 ?
O5 Al1 O9 100.64(10) . 1_554 ?
O7 Al1 O6 36.45(14) 3_455 3_455 ?
O3 Al1 O6 143.36(14) . 3_455 ?
O10 Al1 O6 78.26(13) . 3_455 ?
O6 Al1 O6 104.15(11) . 3_455 ?
O1 Al1 O6 120.84(10) . 3_455 ?
O5 Al1 O6 65.73(9) . 3_455 ?
O9 Al1 O6 123.48(9) 1_554 3_455 ?
O7 Al1 O12 127.43(14) 3_455 1_554 ?
O3 Al1 O12 110.36(14) . 1_554 ?
O10 Al1 O12 28.63(12) . 1_554 ?
O6 Al1 O12 83.56(15) . 1_554 ?
O1 Al1 O12 146.56(9) . 1_554 ?
O5 Al1 O12 63.70(9) . 1_554 ?
O9 Al1 O12 40.21(7) 1_554 1_554 ?
O6 Al1 O12 92.27(8) 3_455 1_554 ?
O7 Al1 O8 86.2(2) 3_455 . ?
O3 Al1 O8 122.13(15) . . ?
O10 Al1 O8 119.23(13) . . ?
O6 Al1 O8 27.16(14) . . ?
O1 Al1 O8 84.34(10) . . ?
O5 Al1 O8 38.98(9) . . ?
O9 Al1 O8 123.93(8) 1_554 . ?
O6 Al1 O8 80.60(8) 3_455 . ?
O12 Al1 O8 97.82(8) 1_554 . ?
O7 Al1 O4 85.02(15) 3_455 4_554 ?
O3 Al1 O4 26.13(13) . 4_554 ?
O10 Al1 O4 116.63(13) . 4_554 ?
O6 Al1 O4 120.52(14) . 4_554 ?
O1 Al1 O4 39.55(8) . 4_554 ?
O5 Al1 O4 162.60(10) . 4_554 ?
O9 Al1 O4 90.89(9) 1_554 4_554 ?
O6 Al1 O4 118.22(8) 3_455 4_554 ?
O12 Al1 O4 130.38(9) 1_554 4_554 ?
O8 Al1 O4 123.62(9) . 4_554 ?
O7 Al1 O5 23.7(2) 3_455 3_455 ?
O3 Al1 O5 105.27(13) . 3_455 ?
O10 Al1 O5 87.68(12) . 3_455 ?
O6 Al1 O5 135.1(2) . 3_455 ?
O1 Al1 O5 97.19(9) . 3_455 ?
O5 Al1 O5 103.65(9) . 3_455 ?
O9 Al1 O5 121.22(9) 1_554 3_455 ?
O6 Al1 O5 38.12(7) 3_455 3_455 ?
O12 Al1 O5 113.48(8) 1_554 3_455 ?
O8 Al1 O5 107.99(8) . 3_455 ?
O4 Al1 O5 80.87(7) 4_554 3_455 ?
O11 Al2 O4 108.9(2) 3 . ?
O11 Al2 O12 113.0(2) 3 . ?
O4 Al2 O12 109.8(2) . . ?
O11 Al2 O8 105.2(2) 3 . ?
O4 Al2 O8 116.5(2) . . ?
O12 Al2 O8 103.4(2) . . ?
O11 Al2 O2 159.83(14) 3 4_545 ?
O4 Al2 O2 50.91(12) . 4_545 ?
O12 Al2 O2 77.89(13) . 4_545 ?
O8 Al2 O2 87.71(15) . 4_545 ?
O11 Al2 O9 74.33(12) 3 . ?
O4 Al2 O9 153.8(2) . . ?
O12 Al2 O9 48.78(12) . . ?
O8 Al2 O9 86.41(14) . . ?
O2 Al2 O9 122.76(9) 4_545 . ?
O11 Al2 O10 45.36(14) 3 3_556 ?
O4 Al2 O10 93.5(2) . 3_556 ?
O12 Al2 O10 79.92(14) . 3_556 ?
O8 Al2 O10 145.51(14) . 3_556 ?
O2 Al2 O10 126.01(11) 4_545 3_556 ?
O9 Al2 O10 69.91(8) . 3_556 ?
O11 Al2 O7 80.08(15) 3 . ?
O4 Al2 O7 97.8(2) . . ?
O12 Al2 O7 142.15(14) . . ?
O8 Al2 O7 39.41(13) . . ?
O2 Al2 O7 101.91(11) 4_545 . ?
O9 Al2 O7 108.36(10) . . ?
O10 Al2 O7 124.77(9) 3_556 . ?
O11 Al2 O11 114.96(8) 3 . ?
O4 Al2 O11 133.49(13) . . ?
O12 Al2 O11 38.20(13) . . ?
O8 Al2 O11 66.02(13) . . ?
O2 Al2 O11 84.29(8) 4_545 . ?
O9 Al2 O11 42.15(7) . . ?
O10 Al2 O11 106.28(9) 3_556 . ?
O7 Al2 O11 103.97(9) . . ?
O11 Al2 K2 154.04(14) 3 3_455 ?
O4 Al2 K2 93.19(12) . 3_455 ?
O12 Al2 K2 69.69(12) . 3_455 ?
O8 Al2 K2 51.07(12) . 3_455 ?
O2 Al2 K2 44.47(7) 4_545 3_455 ?
O9 Al2 K2 91.92(6) . 3_455 ?
O10 Al2 K2 149.37(7) 3_556 3_455 ?
O7 Al2 K2 83.73(7) . 3_455 ?
O11 Al2 K2 50.11(6) . 3_455 ?
O11 Al2 K2 55.54(12) 3 . ?
O4 Al2 K2 156.05(13) . . ?
O12 Al2 K2 93.81(11) . . ?
O8 Al2 K2 59.18(13) . . ?
O2 Al2 K2 143.28(8) 4_545 . ?
O9 Al2 K2 46.72(6) . . ?
O10 Al2 K2 86.45(6) 3_556 . ?
O7 Al2 K2 63.48(7) . . ?
O11 Al2 K2 68.69(6) . . ?
K2 Al2 K2 98.99(4) 3_455 . ?
O11 Al2 O1 122.23(14) 3 4_545 ?
O4 Al2 O1 31.10(14) . 4_545 ?
O12 Al2 O1 78.71(13) . 4_545 ?
O8 Al2 O1 127.69(14) . 4_545 ?
O2 Al2 O1 40.86(9) 4_545 4_545 ?
O9 Al2 O1 124.57(9) . 4_545 ?
O10 Al2 O1 86.78(9) 3_556 4_545 ?
O7 Al2 O1 125.79(10) . 4_545 ?
O11 Al2 O1 107.25(8) . 4_545 ?
K2 Al2 O1 83.72(7) 3_455 4_545 ?
K2 Al2 O1 170.70(8) . 4_545 ?
P1 O1 O4 36.22(13) . 4_554 ?
P1 O1 O3 35.64(13) . . ?
O4 O1 O3 58.45(14) 4_554 . ?
P1 O1 O2 32.63(14) . . ?
O4 O1 O2 59.79(14) 4_554 . ?
O3 O1 O2 59.36(15) . . ?
P1 O1 K1 154.5(2) . . ?
O4 O1 K1 118.3(2) 4_554 . ?
O3 O1 K1 148.5(2) . . ?
O2 O1 K1 150.3(2) . . ?
P1 O1 K2 118.0(2) . . ?
O4 O1 K2 153.9(2) 4_554 . ?
O3 O1 K2 97.86(15) . . ?
O2 O1 K2 100.0(2) . . ?
K1 O1 K2 87.53(13) . . ?
P1 O1 K3 92.7(2) . 4 ?
O4 O1 K3 92.54(14) 4_554 4 ?
O3 O1 K3 124.9(2) . 4 ?
O2 O1 K3 65.60(12) . 4 ?
K1 O1 K3 85.42(12) . 4 ?
K2 O1 K3 93.28(12) . 4 ?
P1 O1 Al1 64.9(2) . . ?
O4 O1 Al1 80.52(14) 4_554 . ?
O3 O1 Al1 29.33(9) . . ?
O2 O1 Al1 86.35(14) . . ?
K1 O1 Al1 123.29(14) . . ?
K2 O1 Al1 81.88(10) . . ?
K3 O1 Al1 150.36(15) 4 . ?
P1 O1 O2 127.9(2) . 2_665 ?
O4 O1 O2 142.6(2) 4_554 2_665 ?
O3 O1 O2 135.3(2) . 2_665 ?
O2 O1 O2 95.40(12) . 2_665 ?
K1 O1 O2 68.73(11) . 2_665 ?
K2 O1 O2 47.21(9) . 2_665 ?
K3 O1 O2 50.28(9) 4 2_665 ?
Al1 O1 O2 128.69(12) . 2_665 ?
P1 O1 O6 82.5(2) . . ?
O4 O1 O6 107.0(2) 4_554 . ?
O3 O1 O6 49.57(12) . . ?
O2 O1 O6 91.1(2) . . ?
K1 O1 O6 115.87(14) . . ?
K2 O1 O6 53.60(8) . . ?
K3 O1 O6 136.68(14) 4 . ?
Al1 O1 O6 28.30(7) . . ?
O2 O1 O6 100.48(12) 2_665 . ?
P1 O1 O7 81.0(2) . 3_455 ?
O4 O1 O7 80.24(14) 4_554 3_455 ?
O3 O1 O7 50.11(12) . 3_455 ?
O2 O1 O7 109.4(2) . 3_455 ?
K1 O1 O7 98.81(13) . 3_455 ?
K2 O1 O7 92.82(12) . 3_455 ?
K3 O1 O7 172.7(2) 4 3_455 ?
Al1 O1 O7 27.62(7) . 3_455 ?
O2 O1 O7 136.82(14) 2_665 3_455 ?
O6 O1 O7 46.28(9) . 3_455 ?
P1 O1 Al2 45.74(12) . 4_554 ?
O4 O1 Al2 20.87(8) 4_554 4_554 ?
O3 O1 Al2 76.02(13) . 4_554 ?
O2 O1 Al2 56.31(11) . 4_554 ?
K1 O1 Al2 110.21(12) . 4_554 ?
K2 O1 Al2 155.56(14) . 4_554 ?
K3 O1 Al2 72.34(8) 4 4_554 ?
Al1 O1 Al2 100.73(11) . 4_554 ?
O2 O1 Al2 122.61(12) 2_665 4_554 ?
O6 O1 Al2 125.57(14) . 4_554 ?
O7 O1 Al2 100.56(12) 3_455 4_554 ?
P1 O2 O3 36.44(13) . . ?
P1 O2 O4 36.37(12) . 4_554 ?
O3 O2 O4 58.73(13) . 4_554 ?
P1 O2 O1 32.4(2) . . ?
O3 O2 O1 60.16(15) . . ?
O4 O2 O1 59.84(15) 4_554 . ?
P1 O2 K2 144.4(2) . 2_664 ?
O3 O2 K2 138.4(2) . 2_664 ?
O4 O2 K2 108.2(2) 4_554 2_664 ?
O1 O2 K2 152.3(2) . 2_664 ?
P1 O2 K3 102.5(2) . 3 ?
O3 O2 K3 67.57(12) . 3 ?
O4 O2 K3 122.1(2) 4_554 3 ?
O1 O2 K3 110.21(15) . 3 ?
K2 O2 K3 97.27(13) 2_664 3 ?
P1 O2 K3 90.9(2) . 4 ?
O3 O2 K3 124.1(2) . 4 ?
O4 O2 K3 91.6(2) 4_554 4 ?
O1 O2 K3 63.95(14) . 4 ?
K2 O2 K3 93.48(11) 2_664 4 ?
K3 O2 K3 138.56(14) 3 4 ?
P1 O2 Al2 67.72(14) . 4_554 ?
O3 O2 Al2 89.27(13) . 4_554 ?
O4 O2 Al2 32.39(9) 4_554 4_554 ?
O1 O2 Al2 82.83(13) . 4_554 ?
K2 O2 Al2 78.02(10) 2_664 4_554 ?
K3 O2 Al2 139.6(2) 3 4_554 ?
K3 O2 Al2 81.83(10) 4 4_554 ?
P1 O2 O12 83.5(2) . 4_554 ?
O3 O2 O12 114.74(15) . 4_554 ?
O4 O2 O12 56.39(11) 4_554 4_554 ?
O1 O2 O12 82.15(15) . 4_554 ?
K2 O2 O12 71.16(10) 2_664 4_554 ?
K3 O2 O12 165.2(2) 3 4_554 ?
K3 O2 O12 53.60(9) 4 4_554 ?
Al2 O2 O12 30.93(7) 4_554 4_554 ?
P1 O2 O9 138.6(2) . 2_664 ?
O3 O2 O9 169.9(2) . 2_664 ?
O4 O2 O9 123.6(2) 4_554 2_664 ?
O1 O2 O9 111.5(2) . 2_664 ?
K2 O2 O9 51.65(8) 2_664 2_664 ?
K3 O2 O9 113.16(12) 3 2_664 ?
K3 O2 O9 48.27(8) 4 2_664 ?
Al2 O2 O9 95.41(10) 4_554 2_664 ?
O12 O2 O9 67.33(10) 4_554 2_664 ?
P1 O2 O8 90.5(2) . 4_554 ?
O3 O2 O8 98.46(15) . 4_554 ?
O4 O2 O8 54.53(12) 4_554 4_554 ?
O1 O2 O8 111.34(15) . 4_554 ?
K2 O2 O8 53.95(9) 2_664 4_554 ?
K3 O2 O8 119.3(2) 3 4_554 ?
K3 O2 O8 99.25(12) 4 4_554 ?
Al2 O2 O8 29.05(7) 4_554 4_554 ?
O12 O2 O8 46.51(10) 4_554 4_554 ?
O9 O2 O8 89.88(11) 2_664 4_554 ?
P1 O2 O1 154.2(2) . 2_664 ?
O3 O2 O1 117.7(2) . 2_664 ?
O4 O2 O1 146.1(2) 4_554 2_664 ?
O1 O2 O1 152.11(15) . 2_664 ?
K2 O2 O1 49.23(9) 2_664 2_664 ?
K3 O2 O1 52.57(9) 3 2_664 ?
K3 O2 O1 112.26(12) 4 2_664 ?
Al2 O2 O1 124.82(13) 4_554 2_664 ?
O12 O2 O1 119.03(13) 4_554 2_664 ?
O9 O2 O1 66.51(10) 2_664 2_664 ?
O8 O2 O1 96.54(13) 4_554 2_664 ?
P1 O3 Al1 138.8(3) . . ?
P1 O3 O4 38.79(12) . 4_554 ?
Al1 O3 O4 135.8(2) . 4_554 ?
P1 O3 O2 34.68(13) . . ?
Al1 O3 O2 152.6(2) . . ?
O4 O3 O2 60.91(13) 4_554 . ?
P1 O3 O1 33.73(13) . . ?
Al1 O3 O1 105.3(2) . . ?
O4 O3 O1 60.66(15) 4_554 . ?
O2 O3 O1 60.5(2) . . ?
P1 O3 O6 117.0(2) . . ?
Al1 O3 O6 36.83(11) . . ?
O4 O3 O6 145.3(2) 4_554 . ?
O2 O3 O6 116.0(2) . . ?
O1 O3 O6 87.1(2) . . ?
P1 O3 O10 173.1(2) . . ?
Al1 O3 O10 36.13(11) . . ?
O4 O3 O10 138.3(2) 4_554 . ?
O2 O3 O10 152.2(2) . . ?
O1 O3 O10 141.4(2) . . ?
O6 O3 O10 61.79(12) . . ?
P1 O3 O7 114.4(2) . 3_455 ?
Al1 O3 O7 34.36(11) . 3_455 ?
O4 O3 O7 101.4(2) 4_554 3_455 ?
O2 O3 O7 147.5(2) . 3_455 ?
O1 O3 O7 87.3(2) . 3_455 ?
O6 O3 O7 61.80(13) . 3_455 ?
O10 O3 O7 58.86(12) . 3_455 ?
P1 O3 K3 95.2(2) . 3 ?
Al1 O3 K3 105.31(15) . 3 ?
O4 O3 K3 118.79(15) 4_554 3 ?
O2 O3 K3 61.85(12) . 3 ?
O1 O3 K3 106.24(15) . 3 ?
O6 O3 K3 80.36(12) . 3 ?
O10 O3 K3 91.29(12) . 3 ?
O7 O3 K3 139.30(14) 3_455 3 ?
P1 O3 O9 138.4(2) . 1_554 ?
Al1 O3 O9 79.92(14) . 1_554 ?
O4 O3 O9 130.5(2) 4_554 1_554 ?
O2 O3 O9 104.6(2) . 1_554 ?
O1 O3 O9 156.8(2) . 1_554 ?
O6 O3 O9 84.19(13) . 1_554 ?
O10 O3 O9 48.36(10) . 1_554 ?
O7 O3 O9 107.21(13) 3_455 1_554 ?
K3 O3 O9 51.05(8) 3 1_554 ?
P1 O3 P3 162.6(2) . 1_554 ?
Al1 O3 P3 57.71(11) . 1_554 ?
O4 O3 P3 138.8(2) 4_554 1_554 ?
O2 O3 P3 128.9(2) . 1_554 ?
O1 O3 P3 159.7(2) . 1_554 ?
O6 O3 P3 72.59(11) . 1_554 ?
O10 O3 P3 24.03(8) . 1_554 ?
O7 O3 P3 82.83(11) 3_455 1_554 ?
K3 O3 P3 71.37(8) 3 1_554 ?
O9 O3 P3 24.39(6) 1_554 1_554 ?
P1 O3 K1 82.73(14) . 2_564 ?
Al1 O3 K1 89.16(13) . 2_564 ?
O4 O3 K1 49.67(10) 4_554 2_564 ?
O2 O3 K1 110.57(13) . 2_564 ?
O1 O3 K1 83.41(13) . 2_564 ?
O6 O3 K1 118.99(13) . 2_564 ?
O10 O3 K1 92.04(11) . 2_564 ?
O7 O3 K1 57.66(10) 3_455 2_564 ?
K3 O3 K1 159.30(13) 3 2_564 ?
O9 O3 K1 119.61(12) 1_554 2_564 ?
P3 O3 K1 105.84(10) 1_554 2_564 ?
P1 O4 Al2 128.9(2) 4_545 . ?
P1 O4 O3 38.52(12) 4_545 4_545 ?
Al2 O4 O3 149.3(2) . 4_545 ?
P1 O4 O2 34.38(12) 4_545 4_545 ?
Al2 O4 O2 96.7(2) . 4_545 ?
O3 O4 O2 60.36(13) 4_545 4_545 ?
P1 O4 O1 34.04(14) 4_545 4_545 ?
Al2 O4 O1 128.0(2) . 4_545 ?
O3 O4 O1 60.90(15) 4_545 4_545 ?
O2 O4 O1 60.4(2) 4_545 4_545 ?
P1 O4 K1 118.0(2) 4_545 3 ?
Al2 O4 K1 113.09(15) . 3 ?
O3 O4 K1 88.28(12) 4_545 3 ?
O2 O4 K1 148.6(2) 4_545 3 ?
O1 O4 K1 104.6(2) 4_545 3 ?
P1 O4 O11 161.5(2) 4_545 3 ?
Al2 O4 O11 35.51(10) . 3 ?
O3 O4 O11 159.1(2) 4_545 3 ?
O2 O4 O11 132.2(2) 4_545 3 ?
O1 O4 O11 137.8(2) 4_545 3 ?
K1 O4 O11 78.19(10) 3 3 ?
P1 O4 O12 100.0(2) 4_545 . ?
Al2 O4 O12 35.25(10) . . ?
O3 O4 O12 136.1(2) 4_545 . ?
O2 O4 O12 76.30(13) 4_545 . ?
O1 O4 O12 92.8(2) 4_545 . ?
K1 O4 O12 134.39(14) 3 . ?
O11 O4 O12 61.56(11) 3 . ?
P1 O4 O8 115.6(2) 4_545 . ?
Al2 O4 O8 31.91(12) . . ?
O3 O4 O8 118.9(2) 4_545 . ?
O2 O4 O8 81.74(15) 4_545 . ?
O1 O4 O8 136.9(2) 4_545 . ?
K1 O4 O8 118.54(14) 3 . ?
O11 O4 O8 57.08(12) 3 . ?
O12 O4 O8 56.33(12) . . ?
P1 O4 P3 155.0(2) 4_545 3 ?
Al2 O4 P3 54.17(10) . 3 ?
O3 O4 P3 152.83(14) 4_545 3 ?
O2 O4 P3 146.54(14) 4_545 3 ?
O1 O4 P3 121.5(2) 4_545 3 ?
K1 O4 P3 64.65(7) 3 3 ?
O11 O4 P3 21.96(8) 3 3 ?
O12 O4 P3 70.26(9) . 3 ?
O8 O4 P3 78.96(10) . 3 ?
P1 O4 O10 131.9(2) 4_545 3_556 ?
Al2 O4 O10 60.01(12) . 3_556 ?
O3 O4 O10 150.4(2) 4_545 3_556 ?
O2 O4 O10 131.9(2) 4_545 3_556 ?
O1 O4 O10 99.4(2) 4_545 3_556 ?
K1 O4 O10 74.90(9) 3 3_556 ?
O11 O4 O10 39.58(10) 3 3_556 ?
O12 O4 O10 60.63(10) . 3_556 ?
O8 O4 O10 90.69(11) . 3_556 ?
P3 O4 O10 23.25(6) 3 3_556 ?
P1 O4 Al1 48.88(10) 4_545 4_545 ?
Al2 O4 Al1 165.5(2) . 4_545 ?
O3 O4 Al1 18.11(9) 4_545 4_545 ?
O2 O4 Al1 76.66(11) 4_545 4_545 ?
O1 O4 Al1 59.93(11) 4_545 4_545 ?
K1 O4 Al1 72.06(7) 3 4_545 ?
O11 O4 Al1 149.28(12) 3 4_545 ?
O12 O4 Al1 148.71(12) . 4_545 ?
O8 O4 Al1 133.61(15) . 4_545 ?
P3 O4 Al1 135.51(9) 3 4_545 ?
O10 O4 Al1 133.73(11) 3_556 4_545 ?
P2 O5 O8 35.26(14) . . ?
P2 O5 O7 34.15(14) . . ?
O8 O5 O7 58.65(14) . . ?
P2 O5 O6 34.48(13) . . ?
O8 O5 O6 58.85(15) . . ?
O7 O5 O6 59.36(14) . . ?
P2 O5 K3 145.1(2) . . ?
O8 O5 K3 165.0(2) . . ?
O7 O5 K3 131.6(2) . . ?
O6 O5 K3 114.3(2) . . ?
P2 O5 K1 106.5(2) . 4_544 ?
O8 O5 K1 105.2(2) . 4_544 ?
O7 O5 K1 75.43(14) . 4_544 ?
O6 O5 K1 134.1(2) . 4_544 ?
K3 O5 K1 88.97(12) . 4_544 ?
P2 O5 K2 96.6(2) . 3_455 ?
O8 O5 K2 64.74(13) . 3_455 ?
O7 O5 K2 122.9(2) . 3_455 ?
O6 O5 K2 97.6(2) . 3_455 ?
K3 O5 K2 105.32(13) . 3_455 ?
K1 O5 K2 114.36(13) 4_544 3_455 ?
P2 O5 Al1 63.50(13) . . ?
O8 O5 Al1 80.28(12) . . ?
O7 O5 Al1 87.00(13) . . ?
O6 O5 Al1 29.38(9) . . ?
K3 O5 Al1 89.00(10) . . ?
K1 O5 Al1 154.4(2) 4_544 . ?
K2 O5 Al1 90.79(10) 3_455 . ?
P2 O5 O10 86.4(2) . . ?
O8 O5 O10 108.74(15) . . ?
O7 O5 O10 98.7(2) . . ?
O6 O5 O10 52.82(12) . . ?
K3 O5 O10 61.79(9) . . ?
K1 O5 O10 135.5(2) 4_544 . ?
K2 O5 O10 105.83(12) 3_455 . ?
Al1 O5 O10 28.68(7) . . ?
P2 O5 O2 164.2(2) . 3_455 ?
O8 O5 O2 130.4(2) . 3_455 ?
O7 O5 O2 142.7(2) . 3_455 ?
O6 O5 O2 157.4(2) . 3_455 ?
K3 O5 O2 50.69(9) . 3_455 ?
K1 O5 O2 67.26(9) 4_544 3_455 ?
K2 O5 O2 74.28(11) 3_455 3_455 ?
Al1 O5 O2 128.26(12) . 3_455 ?
O10 O5 O2 108.27(12) . 3_455 ?
P2 O5 O6 111.0(2) . 3_455 ?
O8 O5 O6 98.52(15) . 3_455 ?
O7 O5 O6 143.9(2) . 3_455 ?
O6 O5 O6 85.21(11) . 3_455 ?
K3 O5 O6 66.90(10) . 3_455 ?
K1 O5 O6 140.56(13) 4_544 3_455 ?
K2 O5 O6 50.14(9) 3_455 3_455 ?
Al1 O5 O6 60.04(8) . 3_455 ?
O10 O5 O6 59.93(10) . 3_455 ?
O2 O5 O6 73.35(10) 3_455 3_455 ?
P2 O5 O12 98.4(2) . 1_554 ?
O8 O5 O12 132.5(2) . 1_554 ?
O7 O5 O12 88.4(2) . 1_554 ?
O6 O5 O12 75.42(13) . 1_554 ?
K3 O5 O12 47.79(9) . 1_554 ?
K1 O5 O12 97.07(13) 4_544 1_554 ?
K2 O5 O12 139.37(13) 3_455 1_554 ?
Al1 O5 O12 63.40(8) . 1_554 ?
O10 O5 O12 38.41(8) . 1_554 ?
O2 O5 O12 96.77(12) 3_455 1_554 ?
O6 O5 O12 89.23(11) 3_455 1_554 ?
P2 O6 Al1 137.4(2) . . ?
P2 O6 O8 36.72(14) . . ?
Al1 O6 O8 133.9(2) . . ?
P2 O6 O7 35.82(12) . . ?
Al1 O6 O7 155.4(2) . . ?
O8 O6 O7 59.18(14) . . ?
P2 O6 O5 32.77(12) . . ?
Al1 O6 O5 105.5(2) . . ?
O8 O6 O5 59.58(15) . . ?
O7 O6 O5 60.19(15) . . ?
P2 O6 O3 173.7(2) . . ?
Al1 O6 O3 36.52(10) . . ?
O8 O6 O3 146.0(2) . . ?
O7 O6 O3 147.7(2) . . ?
O5 O6 O3 140.9(2) . . ?
P2 O6 O10 114.5(2) . . ?
Al1 O6 O10 34.43(11) . . ?
O8 O6 O10 137.1(2) . . ?
O7 O6 O10 121.0(2) . . ?
O5 O6 O10 82.88(14) . . ?
O3 O6 O10 59.48(12) . . ?
P2 O6 O7 115.6(2) . 3_455 ?
Al1 O6 O7 33.18(12) . 3_455 ?
O8 O6 O7 100.9(2) . 3_455 ?
O7 O6 O7 151.0(2) . 3_455 ?
O5 O6 O7 92.1(2) . 3_455 ?
O3 O6 O7 60.16(13) . 3_455 ?
O10 O6 O7 57.63(12) . 3_455 ?
P2 O6 K2 99.3(2) . . ?
Al1 O6 K2 115.4(2) . . ?
O8 O6 K2 71.40(13) . . ?
O7 O6 K2 87.71(14) . . ?
O5 O6 K2 130.0(2) . . ?
O3 O6 K2 86.58(12) . . ?
O10 O6 K2 146.05(14) . . ?
O7 O6 K2 106.54(14) 3_455 . ?
P2 O6 O1 141.1(2) . . ?
Al1 O6 O1 67.91(13) . . ?
O8 O6 O1 104.9(2) . . ?
O7 O6 O1 134.2(2) . . ?
O5 O6 O1 152.9(2) . . ?
O3 O6 O1 43.36(11) . . ?
O10 O6 O1 99.92(13) . . ?
O7 O6 O1 67.83(12) 3_455 . ?
K2 O6 O1 47.53(9) . . ?
P2 O6 Al1 59.53(12) . 3 ?
Al1 O6 Al1 141.7(2) . 3 ?
O8 O6 Al1 81.63(12) . 3 ?
O7 O6 Al1 24.28(10) . 3 ?
O5 O6 Al1 78.20(13) . 3 ?
O3 O6 Al1 123.50(14) . 3 ?
O10 O6 Al1 112.15(14) . 3 ?
O7 O6 Al1 167.1(2) 3_455 3 ?
K2 O6 Al1 86.24(8) . 3 ?
O1 O6 Al1 123.99(11) . 3 ?
P2 O6 O10 78.8(2) . 3 ?
Al1 O6 O10 114.4(2) . 3 ?
O8 O6 O10 107.58(14) . 3 ?
O7 O6 O10 48.42(12) . 3 ?
O5 O6 O10 84.67(14) . 3 ?
O3 O6 O10 102.15(14) . 3 ?
O10 O6 O10 87.00(14) . 3 ?
O7 O6 O10 144.6(2) 3_455 3 ?
K2 O6 O10 102.29(10) . 3 ?
O1 O6 O10 122.31(12) . 3 ?
Al1 O6 O10 27.30(6) 3 3 ?
P2 O7 Al1 153.0(3) . 3 ?
P2 O7 O8 36.91(13) . . ?
Al1 O7 O8 158.8(3) 3 . ?
P2 O7 O6 36.18(12) . . ?
Al1 O7 O6 119.3(2) 3 . ?
O8 O7 O6 59.6(2) . . ?
P2 O7 O5 32.78(13) . . ?
Al1 O7 O5 140.3(2) 3 . ?
O8 O7 O5 59.80(15) . . ?
O6 O7 O5 60.45(14) . . ?
P2 O7 O10 117.2(2) . 3 ?
Al1 O7 O10 36.85(11) 3 3 ?
O8 O7 O10 149.1(2) . 3 ?
O6 O7 O10 89.5(2) . 3 ?
O5 O7 O10 108.3(2) . 3 ?
P2 O7 O3 157.5(3) . 3 ?
Al1 O7 O3 34.52(11) 3 3 ?
O8 O7 O3 151.1(2) . 3 ?
O6 O7 O3 149.3(2) . 3 ?
O5 O7 O3 124.7(2) . 3 ?
O10 O7 O3 59.84(12) 3 3 ?
P2 O7 O6 142.8(2) . 3 ?
Al1 O7 O6 33.61(12) 3 3 ?
O8 O7 O6 125.2(2) . 3 ?
O6 O7 O6 110.07(15) . 3 ?
O5 O7 O6 166.8(2) . 3 ?
O10 O7 O6 60.79(13) 3 3 ?
O3 O7 O6 58.03(12) 3 3 ?
P2 O7 K1 85.8(2) . 4_544 ?
Al1 O7 K1 105.0(2) 3 4_544 ?
O8 O7 K1 93.09(15) . 4_544 ?
O6 O7 K1 115.5(2) . 4_544 ?
O5 O7 K1 55.49(11) . 4_544 ?
O10 O7 K1 102.67(15) 3 4_544 ?
O3 O7 K1 73.90(12) 3 4_544 ?
O6 O7 K1 131.33(14) 3 4_544 ?
P2 O7 Al2 63.56(14) . . ?
Al1 O7 Al2 138.3(2) 3 . ?
O8 O7 Al2 26.99(9) . . ?
O6 O7 Al2 84.00(14) . . ?
O5 O7 Al2 80.55(14) . . ?
O10 O7 Al2 164.6(2) 3 . ?
O3 O7 Al2 125.92(14) 3 . ?
O6 O7 Al2 108.53(15) 3 . ?
K1 O7 Al2 92.69(10) 4_544 . ?
P2 O7 O11 84.9(2) . 3 ?
Al1 O7 O11 112.0(2) 3 3 ?
O8 O7 O11 49.15(12) . 3 ?
O6 O7 O11 91.8(2) . 3 ?
O5 O7 O11 107.6(2) . 3 ?
O10 O7 O11 139.3(2) 3 3 ?
O3 O7 O11 111.88(14) 3 3 ?
O6 O7 O11 80.75(13) 3 3 ?
K1 O7 O11 113.27(12) 4_544 3 ?
Al2 O7 O11 27.84(6) . 3 ?
P2 O7 O1 140.5(2) . 3 ?
Al1 O7 O1 66.41(13) 3 3 ?
O8 O7 O1 109.4(2) . 3 ?
O6 O7 O1 164.5(2) . 3 ?
O5 O7 O1 125.8(2) . 3 ?
O10 O7 O1 100.48(13) 3 3 ?
O3 O7 O1 42.60(11) 3 3 ?
O6 O7 O1 65.89(11) 3 3 ?
K1 O7 O1 74.15(10) 4_544 3 ?
Al2 O7 O1 83.35(11) . 3 ?
O11 O7 O1 72.90(11) 3 3 ?
P2 O8 Al2 149.5(2) . . ?
P2 O8 O7 37.16(12) . . ?
Al2 O8 O7 113.6(2) . . ?
P2 O8 O6 37.34(14) . . ?
Al2 O8 O6 154.6(2) . . ?
O7 O8 O6 61.23(15) . . ?
P2 O8 O5 34.05(14) . . ?
Al2 O8 O5 140.7(2) . . ?
O7 O8 O5 61.5(2) . . ?
O6 O8 O5 61.6(2) . . ?
P2 O8 O12 171.8(2) . . ?
Al2 O8 O12 38.24(11) . . ?
O7 O8 O12 151.0(2) . . ?
O6 O8 O12 138.6(2) . . ?
O5 O8 O12 141.0(2) . . ?
P2 O8 O11 124.1(2) . 3 ?
Al2 O8 O11 37.21(11) . 3 ?
O7 O8 O11 88.9(2) . 3 ?
O6 O8 O11 118.4(2) . 3 ?
O5 O8 O11 147.1(2) . 3 ?
O12 O8 O11 63.55(13) . 3 ?
P2 O8 O4 125.5(2) . . ?
Al2 O8 O4 31.62(10) . . ?
O7 O8 O4 99.5(2) . . ?
O6 O8 O4 160.6(2) . . ?
O5 O8 O4 109.2(2) . . ?
O12 O8 O4 59.73(12) . . ?
O11 O8 O4 58.92(11) 3 . ?
P2 O8 K2 96.9(2) . 3_455 ?
Al2 O8 K2 101.6(2) . 3_455 ?
O7 O8 K2 127.1(2) . 3_455 ?
O6 O8 K2 100.06(14) . 3_455 ?
O5 O8 K2 66.14(12) . 3_455 ?
O12 O8 K2 76.26(11) . 3_455 ?
O11 O8 K2 137.7(2) 3 3_455 ?
O4 O8 K2 90.31(12) . 3_455 ?
P2 O8 K2 91.5(2) . . ?
Al2 O8 K2 93.02(15) . . ?
O7 O8 K2 83.91(14) . . ?
O6 O8 K2 62.28(11) . . ?
O5 O8 K2 123.0(2) . . ?
O12 O8 K2 90.14(13) . . ?
O11 O8 K2 62.09(10) 3 . ?
O4 O8 K2 120.77(13) . . ?
K2 O8 K2 133.60(12) 3_455 . ?
P2 O8 O11 125.3(2) . . ?
Al2 O8 O11 85.1(2) . . ?
O7 O8 O11 155.3(2) . . ?
O6 O8 O11 94.81(15) . . ?
O5 O8 O11 114.4(2) . . ?
O12 O8 O11 47.35(10) . . ?
O11 O8 O11 98.52(15) 3 . ?
O4 O8 O11 104.58(14) . . ?
K2 O8 O11 59.14(9) 3_455 . ?
K2 O8 O11 78.91(10) . . ?
P2 O8 P3 147.9(2) . . ?
Al2 O8 P3 60.88(12) . . ?
O7 O8 P3 154.0(2) . . ?
O6 O8 P3 111.75(15) . . ?
O5 O8 P3 140.21(15) . . ?
O12 O8 P3 26.86(7) . . ?
O11 O8 P3 72.41(12) 3 . ?
O4 O8 P3 86.34(12) . . ?
K2 O8 P3 77.75(9) 3_455 . ?
K2 O8 P3 71.57(8) . . ?
O11 O8 P3 26.66(7) . . ?
P3 O9 O11 35.08(12) . . ?
P3 O9 O12 34.53(10) . . ?
O11 O9 O12 59.06(12) . . ?
P3 O9 O10 33.62(12) . 1_556 ?
O11 O9 O10 58.77(13) . 1_556 ?
O12 O9 O10 57.98(12) . 1_556 ?
P3 O9 K3 131.8(2) . 3_556 ?
O11 O9 K3 162.1(2) . 3_556 ?
O12 O9 K3 118.01(15) . 3_556 ?
O10 O9 K3 103.95(14) 1_556 3_556 ?
P3 O9 K1 112.1(2) . . ?
O11 O9 K1 84.46(12) . . ?
O12 O9 K1 143.47(15) . . ?
O10 O9 K1 103.04(13) 1_556 . ?
K3 O9 K1 95.90(11) 3_556 . ?
P3 O9 K2 124.4(2) . . ?
O11 O9 K2 101.98(15) . . ?
O12 O9 K2 104.12(14) . . ?
O10 O9 K2 157.9(2) 1_556 . ?
K3 O9 K2 95.89(10) 3_556 . ?
K1 O9 K2 84.10(10) . . ?
P3 O9 O3 89.3(2) . 1_556 ?
O11 O9 O3 104.34(14) . 1_556 ?
O12 O9 O3 107.84(15) . 1_556 ?
O10 O9 O3 55.78(11) 1_556 1_556 ?
K3 O9 O3 58.56(9) 3_556 1_556 ?
K1 O9 O3 77.33(10) . 1_556 ?
K2 O9 O3 145.91(12) . 1_556 ?
P3 O9 O11 92.0(2) . 3 ?
O11 O9 O11 104.40(12) . 3 ?
O12 O9 O11 57.77(11) . 3 ?
O10 O9 O11 111.11(14) 1_556 3 ?
K3 O9 O11 85.77(10) 3_556 3 ?
K1 O9 O11 144.35(14) . 3 ?
K2 O9 O11 60.36(9) . 3 ?
O3 O9 O11 130.87(14) 1_556 3 ?
P3 O9 Al2 63.24(12) . . ?
O11 O9 Al2 75.15(11) . . ?
O12 O9 Al2 31.18(9) . . ?
O10 O9 Al2 89.08(12) 1_556 . ?
K3 O9 Al2 111.69(10) 3_556 . ?
K1 O9 Al2 146.33(14) . . ?
K2 O9 Al2 74.53(8) . . ?
O3 O9 Al2 133.29(12) 1_556 . ?
O11 O9 Al2 30.32(6) 3 . ?
P3 O9 Al1 62.16(13) . 1_556 ?
O11 O9 Al1 86.49(12) . 1_556 ?
O12 O9 Al1 78.36(12) . 1_556 ?
O10 O9 Al1 29.16(9) 1_556 1_556 ?
K3 O9 Al1 75.71(9) 3_556 1_556 ?
K1 O9 Al1 98.90(10) . 1_556 ?
K2 O9 Al1 171.29(12) . 1_556 ?
O3 O9 Al1 29.68(7) 1_556 1_556 ?
O11 O9 Al1 115.85(12) 3 1_556 ?
Al2 O9 Al1 106.14(9) . 1_556 ?
P3 O9 O2 172.1(2) . 2_665 ?
O11 O9 O2 139.8(2) . 2_665 ?
O12 O9 O2 141.61(14) . 2_665 ?
O10 O9 O2 154.2(2) 1_556 2_665 ?
K3 O9 O2 54.82(9) 3_556 2_665 ?
K1 O9 O2 68.75(9) . 2_665 ?
K2 O9 O2 47.77(9) . 2_665 ?
O3 O9 O2 98.49(12) 1_556 2_665 ?
O11 O9 O2 83.89(10) 3 2_665 ?
Al2 O9 O2 111.42(11) . 2_665 ?
Al1 O9 O2 125.72(12) 1_556 2_665 ?
P3 O10 Al1 136.3(2) 1_554 . ?
P3 O10 O12 37.66(11) 1_554 1_554 ?
Al1 O10 O12 131.5(2) . 1_554 ?
P3 O10 O11 36.73(12) 1_554 1_554 ?
Al1 O10 O11 156.6(2) . 1_554 ?
O12 O10 O11 60.42(14) 1_554 1_554 ?
P3 O10 O9 32.28(11) 1_554 1_554 ?
Al1 O10 O9 105.6(2) . 1_554 ?
O12 O10 O9 60.84(13) 1_554 1_554 ?
O11 O10 O9 59.88(13) 1_554 1_554 ?
P3 O10 O7 168.7(2) 1_554 3_455 ?
Al1 O10 O7 36.43(11) . 3_455 ?
O12 O10 O7 151.4(2) 1_554 3_455 ?
O11 O10 O7 143.7(2) 1_554 3_455 ?
O9 O10 O7 137.1(2) 1_554 3_455 ?
P3 O10 O3 108.0(2) 1_554 . ?
Al1 O10 O3 35.89(10) . . ?
O12 O10 O3 127.7(2) 1_554 . ?
O11 O10 O3 121.1(2) 1_554 . ?
O9 O10 O3 75.85(13) 1_554 . ?
O7 O10 O3 61.30(12) 3_455 . ?
P3 O10 O6 117.4(2) 1_554 . ?
Al1 O10 O6 34.49(11) . . ?
O12 O10 O6 98.09(15) 1_554 . ?
O11 O10 O6 154.1(2) 1_554 . ?
O9 O10 O6 98.11(14) 1_554 . ?
O7 O10 O6 61.58(14) 3_455 . ?
O3 O10 O6 58.73(12) . . ?
P3 O10 K3 90.97(14) 1_554 . ?
Al1 O10 K3 113.7(2) . . ?
O12 O10 K3 57.13(10) 1_554 . ?
O11 O10 K3 89.70(12) 1_554 . ?
O9 O10 K3 117.97(13) 1_554 . ?
O7 O10 K3 100.25(13) 3_455 . ?
O3 O10 K3 147.79(15) . . ?
O6 O10 K3 89.60(11) . . ?
P3 O10 Al2 65.70(12) 1_554 3_454 ?
Al1 O10 Al2 138.4(2) . 3_454 ?
O12 O10 Al2 88.26(13) 1_554 3_454 ?
O11 O10 Al2 29.82(8) 1_554 3_454 ?
O9 O10 Al2 81.37(12) 1_554 3_454 ?
O7 O10 Al2 113.86(13) 3_455 3_454 ?
O3 O10 Al2 114.05(12) . 3_454 ?
O6 O10 Al2 172.45(13) . 3_454 ?
K3 O10 Al2 97.31(9) . 3_454 ?
P3 O10 O12 91.22(15) 1_554 3_454 ?
Al1 O10 O12 125.8(2) . 3_454 ?
O12 O10 O12 101.40(14) 1_554 3_454 ?
O11 O10 O12 54.68(11) 1_554 3_454 ?
O9 O10 O12 110.66(14) 1_554 3_454 ?
O7 O10 O12 91.74(13) 3_455 3_454 ?
O3 O10 O12 121.39(13) . 3_454 ?
O6 O10 O12 150.51(15) . 3_454 ?
K3 O10 O12 82.74(8) . 3_454 ?
Al2 O10 O12 29.30(7) 3_454 3_454 ?
P3 O10 O5 113.1(2) 1_554 . ?
Al1 O10 O5 70.76(13) . . ?
O12 O10 O5 76.76(13) 1_554 . ?
O11 O10 O5 131.4(2) 1_554 . ?
O9 O10 O5 118.55(14) 1_554 . ?
O7 O10 O5 74.63(14) 3_455 . ?
O3 O10 O5 102.38(13) . . ?
O6 O10 O5 44.30(10) . . ?
K3 O10 O5 45.50(8) . . ?
Al2 O10 O5 142.20(11) 3_454 . ?
O12 O10 O5 120.19(11) 3_454 . ?
P3 O11 Al2 139.1(2) . 3_455 ?
P3 O11 O10 36.61(12) . 1_556 ?
Al2 O11 O10 104.8(2) 3_455 1_556 ?
P3 O11 O12 36.97(11) . . ?
Al2 O11 O12 153.7(2) 3_455 . ?
O10 O11 O12 59.46(14) 1_556 . ?
P3 O11 O9 33.56(11) . . ?
Al2 O11 O9 133.3(2) 3_455 . ?
O10 O11 O9 61.35(13) 1_556 . ?
O12 O11 O9 61.04(13) . . ?
P3 O11 O8 175.2(2) . 3_455 ?
Al2 O11 O8 37.61(12) 3_455 3_455 ?
O10 O11 O8 138.8(2) 1_556 3_455 ?
O12 O11 O8 143.1(2) . 3_455 ?
O9 O11 O8 150.1(2) . 3_455 ?
P3 O11 O4 115.1(2) . 3_455 ?
Al2 O11 O4 35.54(10) 3_455 3_455 ?
O10 O11 O4 94.0(2) 1_556 3_455 ?
O12 O11 O4 151.3(2) . 3_455 ?
O9 O11 O4 98.22(15) . 3_455 ?
O8 O11 O4 64.00(13) 3_455 3_455 ?
P3 O11 O12 117.5(2) . 3_455 ?
Al2 O11 O12 33.65(11) 3_455 3_455 ?
O10 O11 O12 81.10(14) 1_556 3_455 ?
O12 O11 O12 120.1(2) . 3_455 ?
O9 O11 O12 135.7(2) . 3_455 ?
O8 O11 O12 57.86(13) 3_455 3_455 ?
O4 O11 O12 59.65(10) 3_455 3_455 ?
P3 O11 K2 114.2(2) . 3_455 ?
Al2 O11 K2 97.11(14) 3_455 3_455 ?
O10 O11 K2 121.14(15) 1_556 3_455 ?
O12 O11 K2 77.21(11) . 3_455 ?
O9 O11 K2 128.89(14) . 3_455 ?
O8 O11 K2 66.14(11) 3_455 3_455 ?
O4 O11 K2 129.86(14) 3_455 3_455 ?
O12 O11 K2 89.49(11) 3_455 3_455 ?
P3 O11 O9 102.8(2) . 3_455 ?
Al2 O11 O9 75.35(12) 3_455 3_455 ?
O10 O11 O9 81.66(14) 1_556 3_455 ?
O12 O11 O9 81.17(12) . 3_455 ?
O9 O11 O9 136.4(2) . 3_455 ?
O8 O11 O9 73.44(12) 3_455 3_455 ?
O4 O11 O9 107.10(12) 3_455 3_455 ?
O12 O11 O9 47.71(9) 3_455 3_455 ?
K2 O11 O9 52.20(8) 3_455 3_455 ?
P3 O11 O8 79.55(14) . . ?
Al2 O11 O8 141.4(2) 3_455 . ?
O10 O11 O8 112.37(14) 1_556 . ?
O12 O11 O8 54.23(13) . . ?
O9 O11 O8 76.41(12) . . ?
O8 O11 O8 103.9(2) 3_455 . ?
O4 O11 O8 144.9(2) 3_455 . ?
O12 O11 O8 144.10(15) 3_455 . ?
K2 O11 O8 54.79(8) 3_455 . ?
O9 O11 O8 99.61(12) 3_455 . ?
P3 O11 K1 79.23(13) . . ?
Al2 O11 K1 85.70(12) 3_455 . ?
O10 O11 K1 85.23(12) 1_556 . ?
O12 O11 K1 111.76(13) . . ?
O9 O11 K1 50.75(10) . . ?
O8 O11 K1 102.69(13) 3_455 . ?
O4 O11 K1 50.60(8) 3_455 . ?
O12 O11 K1 107.26(11) 3_455 . ?
K2 O11 K1 151.21(13) 3_455 . ?
O9 O11 K1 153.25(12) 3_455 . ?
O8 O11 K1 106.94(11) . . ?
P3 O12 Al2 127.5(2) . . ?
P3 O12 O10 37.23(12) . 1_556 ?
Al2 O12 O10 160.7(2) . 1_556 ?
P3 O12 O11 36.67(12) . . ?
Al2 O12 O11 116.1(2) . . ?
O10 O12 O11 60.12(14) 1_556 . ?
P3 O12 O9 32.78(10) . . ?
Al2 O12 O9 100.0(2) . . ?
O10 O12 O9 61.17(13) 1_556 . ?
O11 O12 O9 59.89(12) . . ?
P3 O12 O8 100.5(2) . . ?
Al2 O12 O8 38.31(11) . . ?
O10 O12 O8 136.4(2) 1_556 . ?
O11 O12 O8 78.42(15) . . ?
O9 O12 O8 87.5(2) . . ?
P3 O12 O4 162.4(2) . . ?
Al2 O12 O4 34.97(10) . . ?
O10 O12 O4 159.6(2) 1_556 . ?
O11 O12 O4 137.2(2) . . ?
O9 O12 O4 132.9(2) . . ?
O8 O12 O4 63.93(13) . . ?
P3 O12 K3 109.1(2) . 1_556 ?
Al2 O12 K3 122.03(14) . 1_556 ?
O10 O12 K3 76.52(12) 1_556 1_556 ?
O11 O12 K3 100.78(13) . 1_556 ?
O9 O12 K3 137.7(2) . 1_556 ?
O8 O12 K3 127.76(15) . 1_556 ?
O4 O12 K3 87.78(11) . 1_556 ?
P3 O12 O11 107.0(2) . 3 ?
Al2 O12 O11 33.36(10) . 3 ?
O10 O12 O11 128.9(2) 1_556 3 ?
O11 O12 O11 117.8(2) . 3 ?
O9 O12 O11 74.52(12) . 3 ?
O8 O12 O11 58.59(12) . 3 ?
O4 O12 O11 58.79(10) . 3 ?
K3 O12 O11 140.52(13) 1_556 3 ?
P3 O12 O2 138.7(2) . 4_545 ?
Al2 O12 O2 71.18(13) . 4_545 ?
O10 O12 O2 127.76(14) 1_556 4_545 ?
O11 O12 O2 103.51(15) . 4_545 ?
O9 O12 O2 156.5(2) . 4_545 ?
O8 O12 O2 72.06(14) . 4_545 ?
O4 O12 O2 47.31(10) . 4_545 ?
K3 O12 O2 57.18(9) 1_556 4_545 ?
O11 O12 O2 103.06(13) 3 4_545 ?
P3 O12 P1 164.0(2) . 4_545 ?
Al2 O12 P1 58.97(9) . 4_545 ?
O10 O12 P1 139.51(14) 1_556 4_545 ?
O11 O12 P1 128.38(15) . 4_545 ?
O9 O12 P1 158.92(14) . 4_545 ?
O8 O12 P1 76.75(11) . 4_545 ?
O4 O12 P1 26.47(7) . 4_545 ?
K3 O12 P1 63.11(7) 1_556 4_545 ?
O11 O12 P1 85.24(10) 3 4_545 ?
O2 O12 P1 25.35(7) 4_545 4_545 ?
P3 O12 O10 103.1(2) . 3_556 ?
Al2 O12 O10 70.78(12) . 3_556 ?
O10 O12 O10 98.81(14) 1_556 3_556 ?
O11 O12 O10 136.62(14) . 3_556 ?
O9 O12 O10 76.76(12) . 3_556 ?
O8 O12 O10 102.75(12) . 3_556 ?
O4 O12 O10 74.43(11) . 3_556 ?
K3 O12 O10 110.91(12) 1_556 3_556 ?
O11 O12 O10 44.22(11) 3 3_556 ?
O2 O12 O10 118.28(11) 4_545 3_556 ?
P1 O12 O10 92.93(9) 4_545 3_556 ?

loop_
_geom_bond_atom_site_label_1
_geom_bond_atom_site_label_2
_geom_bond_distance
_geom_bond_site_symmetry_2
_geom_bond_publ_flag
K1 O1 2.648(5) . ?
K1 O5 2.743(4) 4 ?
K1 O9 2.753(3) . ?
K1 O4 2.794(3) 3_455 ?
K1 O7 3.221(4) 4 ?
K1 P2 3.466(2) 4 ?
K1 O11 3.539(3) . ?
K1 P3 3.587(2) . ?
K1 O2 3.621(4) 2_665 ?
K1 O3 3.663(4) 2_565 ?
K1 K2 3.736(2) . ?
K1 K3 3.797(2) 4 ?
K2 O2 2.667(4) 2_665 ?
K2 O1 2.752(4) . ?
K2 O9 2.824(4) . ?
K2 O8 2.957(3) 3 ?
K2 O5 2.990(4) 3 ?
K2 O6 3.003(4) . ?
K2 O11 3.107(4) 3 ?
K2 O8 3.215(4) . ?
K2 P2 3.487(2) 3 ?
K2 O12 3.522(4) 3 ?
K2 P2 3.595(2) . ?
K2 Al2 3.724(2) 3 ?
K3 O5 2.676(4) . ?
K3 O9 2.722(3) 3_454 ?
K3 O2 2.849(4) 3_455 ?
K3 O12 2.856(3) 1_554 ?
K3 O1 2.941(4) 4_544 ?
K3 O2 2.981(5) 4_544 ?
K3 O3 2.987(4) 3_455 ?
K3 O10 3.306(3) . ?
K3 P1 3.360(2) 4_544 ?
K3 P1 3.496(2) 3_455 ?
K3 O6 3.730(4) 3_455 ?
K3 K1 3.797(2) 4_544 ?
P1 O1 1.493(4) . ?
P1 O2 1.501(4) . ?
P1 O3 1.567(4) . ?
P1 O4 1.576(3) 4_554 ?
P1 K3 3.360(2) 4 ?
P1 O12 3.483(3) 4_554 ?
P1 K3 3.496(2) 3 ?
P1 O6 3.770(3) . ?
P1 O7 3.779(4) 3_455 ?
P1 O8 3.907(4) 4_554 ?
P2 O5 1.480(4) . ?
P2 O8 1.526(4) . ?
P2 O7 1.535(3) . ?
P2 O6 1.548(3) . ?
P2 K1 3.466(2) 4_544 ?
P2 K2 3.487(2) 3_455 ?
P2 O10 3.743(4) 3 ?
P2 O10 3.790(4) . ?
P2 O7 3.830(4) 3_455 ?
P2 O11 3.832(4) 3 ?
P2 O4 4.040(4) . ?
P3 O9 1.487(3) . ?
P3 O10 1.542(4) 1_556 ?
P3 O11 1.546(4) . ?
P3 O12 1.557(3) . ?
P3 O8 3.388(4) . ?
P3 O3 3.601(4) 1_556 ?
P3 O11 3.668(3) 3 ?
P3 O4 3.744(3) 3_455 ?
P3 O6 3.839(4) 1_556 ?
P3 O12 3.862(3) 3_455 ?
P3 O9 3.944(3) 3_455 ?
Al1 O7 1.726(4) 3_455 ?
Al1 O3 1.733(3) . ?
Al1 O10 1.743(4) . ?
Al1 O6 1.746(4) . ?
Al1 O1 3.412(4) . ?
Al1 O5 3.429(4) . ?
Al1 O9 3.446(4) 1_554 ?
Al1 O6 3.661(4) 3_455 ?
Al1 O12 3.844(4) 1_554 ?
Al1 O8 3.874(4) . ?
Al1 O4 3.889(3) 4_554 ?
Al1 O5 3.998(4) 3_455 ?
Al2 O11 1.731(3) 3 ?
Al2 O4 1.732(3) . ?
Al2 O12 1.744(3) . ?
Al2 O8 1.746(4) . ?
Al2 O2 3.211(4) 4_545 ?
Al2 O9 3.317(3) . ?
Al2 O10 3.365(4) 3_556 ?
Al2 O7 3.526(4) . ?
Al2 O11 3.608(3) . ?
Al2 K2 3.724(2) 3_455 ?
Al2 O1 3.829(4) 4_545 ?
O1 O4 2.511(5) 4_554 ?
O1 O3 2.517(6) . ?
O1 O2 2.524(6) . ?
O1 K3 2.941(4) 4 ?
O1 O2 3.611(5) 2_665 ?
O1 O6 3.661(5) . ?
O1 O7 3.714(5) 3_455 ?
O1 Al2 3.829(4) 4_554 ?
O2 O3 2.496(4) . ?
O2 O4 2.510(4) 4_554 ?
O2 K2 2.667(4) 2_664 ?
O2 K3 2.849(4) 3 ?
O2 K3 2.981(5) 4 ?
O2 Al2 3.211(4) 4_554 ?
O2 O12 3.317(5) 4_554 ?
O2 O9 3.553(4) 2_664 ?
O2 O8 3.593(5) 4_554 ?
O2 O1 3.611(5) 2_664 ?
O3 O4 2.455(4) 4_554 ?
O3 O6 2.790(5) . ?
O3 O10 2.812(5) . ?
O3 O7 2.853(5) 3_455 ?
O3 K3 2.987(4) 3 ?
O3 O9 3.298(5) 1_554 ?
O3 P3 3.601(4) 1_554 ?
O3 K1 3.663(4) 2_564 ?
O4 P1 1.576(3) 4_545 ?
O4 O3 2.455(4) 4_545 ?
O4 O2 2.510(4) 4_545 ?
O4 O1 2.511(5) 4_545 ?
O4 K1 2.794(3) 3 ?
O4 O11 2.818(4) 3 ?
O4 O12 2.843(4) . ?
O4 O8 2.957(5) . ?
O4 P3 3.744(3) 3 ?
O4 O10 3.878(5) 3_556 ?
O4 Al1 3.889(3) 4_545 ?
O5 O8 2.472(5) . ?
O5 O7 2.515(5) . ?
O5 O6 2.521(5) . ?
O5 K1 2.743(4) 4_544 ?
O5 K2 2.990(4) 3_455 ?
O5 O10 3.583(5) . ?
O5 O2 3.652(5) 3_455 ?
O5 O6 3.853(5) 3_455 ?
O5 O12 3.854(6) 1_554 ?
O6 O8 2.454(5) . ?
O6 O7 2.494(5) . ?
O6 O10 2.877(5) . ?
O6 O7 2.898(5) 3_455 ?
O6 Al1 3.661(4) 3 ?
O6 O10 3.721(5) 3 ?
O7 Al1 1.726(4) 3 ?
O7 O8 2.443(5) . ?
O7 O10 2.784(5) 3 ?
O7 O3 2.853(5) 3 ?
O7 O6 2.898(5) 3 ?
O7 K1 3.221(4) 4_544 ?
O7 O11 3.651(6) 3 ?
O7 O1 3.714(5) 3 ?
O8 O12 2.740(6) . ?
O8 O11 2.762(5) 3 ?
O8 K2 2.957(3) 3_455 ?
O8 O11 3.308(5) . ?
O9 O11 2.505(4) . ?
O9 O12 2.534(4) . ?
O9 O10 2.542(4) 1_556 ?
O9 K3 2.722(3) 3_556 ?
O9 O3 3.298(5) 1_556 ?
O9 O11 3.301(4) 3 ?
O9 Al1 3.446(4) 1_556 ?
O9 O2 3.553(4) 2_665 ?
O10 P3 1.542(4) 1_554 ?
O10 O12 2.460(5) 1_554 ?
O10 O11 2.476(5) 1_554 ?
O10 O9 2.542(4) 1_554 ?
O10 O7 2.784(5) 3_455 ?
O10 Al2 3.365(4) 3_454 ?
O10 O12 3.508(4) 3_454 ?
O11 Al2 1.731(3) 3_455 ?
O11 O10 2.476(5) 1_556 ?
O11 O12 2.484(4) . ?
O11 O8 2.762(5) 3_455 ?
O11 O4 2.818(4) 3_455 ?
O11 O12 2.897(5) 3_455 ?
O11 K2 3.107(4) 3_455 ?
O11 O9 3.301(4) 3_455 ?
O12 O10 2.460(5) 1_556 ?
O12 K3 2.856(3) 1_556 ?
O12 O11 2.897(5) 3 ?
O12 O2 3.317(5) 4_545 ?
O12 P1 3.483(3) 4_545 ?
O12 O10 3.508(5) 3_556 ?
